data_1575004
loop_
_publ_author_name
'Chen, Guo'
'Ding, Xiao-Lv'
'He, Piao'
'Cheng, Tao'
'Chen, Yang'
'Lin, Jian'
'Zhang, Xi'
'Zhao, Shan'
'Qiao, Na'
'Yi, Xiao-Yi'

_publ_section_title
;
 Understanding the factors governing the ammonia oxidation reaction by a
 mononuclear ruthenium complex
;
_journal_issue 17
_journal_name_full 'Chemical Science'
_journal_page_first 7573
_journal_page_last 7578
_journal_paper_doi 10.1039/D4SC02360A
_journal_volume 16
_journal_year 2025
_chemical_formula_moiety 'C27 H22 Cl N5 O Ru'
_chemical_formula_sum 'C27 H22 Cl N5 O Ru'
_chemical_formula_weight 569.01
_space_group_crystal_system orthorhombic
_space_group_IT_number 19
_space_group_name_Hall 'P 2ac 2ab'
_space_group_name_H-M_alt 'P 21 21 21'
_atom_sites_solution_hydrogens mixed
_atom_sites_solution_primary dual
_audit_creation_date 2021-05-29
_audit_creation_method
;
Olex2 1.3
(compiled 2020.02.04 svn.rd84adfe8 for OlexSys, GUI svn.r6032)
;
_audit_update_record
;
2024-01-30 deposited with the CCDC.	2025-03-04 downloaded from the CCDC.
;
_cell_angle_alpha 90
_cell_angle_beta 90
_cell_angle_gamma 90
_cell_formula_units_Z 4
_cell_length_a 9.4383(4)
_cell_length_b 15.9847(7)
_cell_length_c 18.7749(8)
_cell_measurement_reflns_used 18840
_cell_measurement_temperature 293(2)
_cell_measurement_theta_max 32.7070
_cell_measurement_theta_min 2.3040
_cell_volume 2832.5(2)
_computing_molecular_graphics 'Olex2 1.3 (Dolomanov et al., 2009)'
_computing_publication_material 'Olex2 1.3 (Dolomanov et al., 2009)'
_computing_structure_refinement 'SHELXL 2018/3 (Sheldrick, 2015)'
_computing_structure_solution 'SHELXT  (Sheldrick, 2015)'
_diffrn_ambient_temperature 293(2)
_diffrn_detector 'Hybrid Pixel Array Detector'
_diffrn_detector_type HyPix
_diffrn_measured_fraction_theta_full 0.997
_diffrn_measured_fraction_theta_max 0.886
_diffrn_measurement_details
;
List of Runs (angles in degrees, time in seconds):

  # Type    Start    End  Width  t~exp~   \w     \q     \k     \f   Frames
#--------------------------------------------------------------------------
  1  \w    -29.00  47.00   0.50    3.99    --  -14.57  26.00 -75.00  152
  2  \w      2.00  48.00   0.50    3.99    --  -14.57  37.00-180.00   92
  3  \w     40.00  71.00   0.50    3.99    --   13.79 178.00 -90.00   62
  4  \w    -16.00  20.00   0.50    3.99    --  -14.57 -99.00  60.00   72
  5  \w     34.00  62.00   0.50    3.99    --   13.79-155.00 113.00   56
  6  \w    -22.00  12.00   0.50    3.99    --  -14.57 -99.00 120.00   68
;
_diffrn_measurement_device 'four-circle diffractometer'
_diffrn_measurement_device_type 'XtaLAB Synergy, Dualflex, HyPix'
_diffrn_measurement_method '\w scans'
_diffrn_orient_matrix_type 'CrysAlisPro convention (1999,Acta A55,543-557)'
_diffrn_orient_matrix_UB_11 0.0229982000
_diffrn_orient_matrix_UB_12 0.0293364000
_diffrn_orient_matrix_UB_13 -0.0259175000
_diffrn_orient_matrix_UB_21 0.0098539000
_diffrn_orient_matrix_UB_22 0.0303367000
_diffrn_orient_matrix_UB_23 0.0270864000
_diffrn_orient_matrix_UB_31 0.0708848000
_diffrn_orient_matrix_UB_32 -0.0137231000
_diffrn_orient_matrix_UB_33 0.0045909000
_diffrn_radiation_monochromator mirror
_diffrn_radiation_probe x-ray
_diffrn_radiation_type MoK\a
_diffrn_radiation_wavelength 0.71073
_diffrn_reflns_av_R_equivalents 0.0536
_diffrn_reflns_av_unetI/netI 0.0706
_diffrn_reflns_Laue_measured_fraction_full 0.997
_diffrn_reflns_Laue_measured_fraction_max 0.886
_diffrn_reflns_limit_h_max 12
_diffrn_reflns_limit_h_min -14
_diffrn_reflns_limit_k_max 19
_diffrn_reflns_limit_k_min -24
_diffrn_reflns_limit_l_max 29
_diffrn_reflns_limit_l_min -26
_diffrn_reflns_number 23862
_diffrn_reflns_point_group_measured_fraction_full 0.991
_diffrn_reflns_point_group_measured_fraction_max 0.847
_diffrn_reflns_theta_full 25.242
_diffrn_reflns_theta_max 33.709
_diffrn_reflns_theta_min 2.169
_diffrn_source_type 'PhotonJet (Mo) X-ray Source'
_exptl_absorpt_coefficient_mu 0.674
_exptl_absorpt_correction_T_max 0.936
_exptl_absorpt_correction_T_min 0.689
_exptl_absorpt_correction_type multi-scan
_exptl_crystal_colour 'clear reddish red'
_exptl_crystal_colour_lustre clear
_exptl_crystal_colour_modifier reddish
_exptl_crystal_colour_primary red
_exptl_crystal_density_diffrn 1.334
_exptl_crystal_description prism
_exptl_crystal_F_000 1152
_exptl_crystal_size_max 0.6
_exptl_crystal_size_mid 0.2
_exptl_crystal_size_min 0.1
_refine_diff_density_max 0.954
_refine_diff_density_min -1.266
_refine_diff_density_rms 0.094
_refine_ls_abs_structure_details
;
 Refined as an inversion twin.
;
_refine_ls_abs_structure_Flack 0.49(5)
_refine_ls_extinction_method none
_refine_ls_goodness_of_fit_ref 0.922
_refine_ls_hydrogen_treatment constr
_refine_ls_matrix_type full
_refine_ls_number_parameters 318
_refine_ls_number_reflns 9572
_refine_ls_number_restraints 63
_refine_ls_restrained_S_all 0.922
_refine_ls_R_factor_all 0.0886
_refine_ls_R_factor_gt 0.0541
_refine_ls_shift/su_max 0.001
_refine_ls_shift/su_mean 0.000
_refine_ls_structure_factor_coef Fsqd
_refine_ls_weighting_details 'w=1/[\s^2^(Fo^2^)+(0.0878P)^2^] where P=(Fo^2^+2Fc^2^)/3'
_refine_ls_weighting_scheme calc
_refine_ls_wR_factor_gt 0.1343
_refine_ls_wR_factor_ref 0.1502
_reflns_Friedel_coverage 0.733
_reflns_Friedel_fraction_full 0.983
_reflns_Friedel_fraction_max 0.799
_reflns_number_gt 6009
_reflns_number_total 9572
_reflns_threshold_expression 'I > 2\s(I)'
_cod_data_source_file d4sc02360a2.cif
_cod_data_source_block exp_526
_cod_database_code 1575004
_shelx_shelxl_version_number 2018/3
_chemical_oxdiff_formula CHONIrCl
_shelx_space_group_comment
;
The symmetry employed for this shelxl refinement is uniquely defined
by the following loop, which should always be used as a source of
symmetry information in preference to the above space-group names.
They are only intended as comments.
;
_shelx_estimated_absorpt_t_max 0.936
_shelx_estimated_absorpt_t_min 0.688
_reflns_odcompleteness_completeness 99.75
_reflns_odcompleteness_iscentric 1
_reflns_odcompleteness_theta 30.44
_olex2_refinement_description
;
1. Twinned data refinement
 Scales: 0.51(5)
 0.49(5)
2. Fixed Uiso
 At 1.2 times of:
  All C(H) groups
 At 1.5 times of:
  All C(H,H,H) groups
3. Rigid body (RIGU) restrains
 C11, C10, O1, C9, C7, C8, C6, C12, N2
 with sigma for 1-2 distances of 0.001 and sigma for 1-3 distances of 0.002
4.a Riding coordinates:
 C8(H8A,H8B,H8C)
4.b Aromatic/amide H refined with riding coordinates:
 C27(H27), C18(H18), C26(H26), C21(H21), C24(H24), C19(H19), C25(H25), C2(H2),
 C20(H20), C1(H1), C17(H17), C15(H15), C3(H3), C16(H16), C14(H14), C4(H4)
4.c Idealised Me refined as rotating group:
 C11(H11A,H11B,H11C)
;
_smtbx_masks_void_probe_radius 1.2
_smtbx_masks_void_truncation_radius 1.2
_olex2_submission_special_instructions 'No special instructions were received'
_oxdiff_exptl_absorpt_empirical_details
;
Empirical correction (ABSPACK) includes:
- Absorption correction using spherical harmonics
- Frame scaling
;
_oxdiff_exptl_absorpt_empirical_full_max 2.655
_oxdiff_exptl_absorpt_empirical_full_min 0.463

loop_
_space_group_symop_operation_xyz
'x, y, z'
'-x+1/2, -y, z+1/2'
'-x, y+1/2, -z+1/2'
'x+1/2, -y+1/2, -z'

loop_
_atom_site_label
_atom_site_type_symbol
_atom_site_fract_x
_atom_site_fract_y
_atom_site_fract_z
_atom_site_U_iso_or_equiv
_atom_site_adp_type
_atom_site_occupancy
_atom_site_site_symmetry_order
_atom_site_calc_flag
_atom_site_refinement_flags_posn
_atom_site_refinement_flags_adp
_atom_site_refinement_flags_occupancy
_atom_site_disorder_assembly
_atom_site_disorder_group
Ru1 Ru 0.74701(4) 0.66292(2) 0.78591(2) 0.04003(12) Uani 1 1 d . . . . .
Cl1 Cl 0.96763(14) 0.67910(12) 0.85117(8) 0.0611(4) Uani 1 1 d . . . . .
N4 N 0.5505(5) 0.6540(3) 0.7423(2) 0.0483(10) Uani 1 1 d . . . . .
N5 N 0.6198(4) 0.6689(3) 0.8752(2) 0.0444(10) Uani 1 1 d . . . . .
N1 N 0.7876(5) 0.5341(3) 0.7738(3) 0.0506(11) Uani 1 1 d . . . . .
N3 N 0.7577(6) 0.7883(3) 0.7528(2) 0.0486(9) Uani 1 1 d . . . . .
N2 N 0.8471(4) 0.6572(3) 0.6978(2) 0.0426(9) Uani 1 1 d . . . . .
C6 C 0.8932(6) 0.5852(4) 0.6679(3) 0.0490(12) Uani 1 1 d . . . . .
C27 C 0.6628(7) 0.6777(4) 0.9436(3) 0.0568(14) Uani 1 1 d . . . . .
H27 H 0.759350 0.679886 0.953438 0.068 Uiso 1 1 calc R U . . .
C18 C 0.5281(7) 0.6459(4) 0.6731(3) 0.0583(15) Uani 1 1 d . . . . .
H18 H 0.604109 0.640600 0.641885 0.070 Uiso 1 1 calc R U . . .
C26 C 0.5653(9) 0.6838(4) 1.0005(4) 0.0680(18) Uani 1 1 d . . . . .
H26 H 0.598333 0.690477 1.046848 0.082 Uiso 1 1 calc R U . . .
C21 C 0.3006(6) 0.6604(4) 0.7622(4) 0.0631(17) Uani 1 1 d . . . . .
H21 H 0.225767 0.664619 0.794221 0.076 Uiso 1 1 calc R U . . .
C22 C 0.4410(5) 0.6610(3) 0.7870(3) 0.0480(12) Uani 1 1 d . . . . .
C5 C 0.8605(6) 0.5133(4) 0.7138(4) 0.0558(14) Uani 1 1 d . . . . .
C24 C 0.3803(6) 0.6719(5) 0.9194(4) 0.0631(17) Uani 1 1 d . . . . .
H24 H 0.283473 0.669880 0.910416 0.076 Uiso 1 1 calc R U . . .
C7 C 0.9543(7) 0.6032(4) 0.6021(3) 0.0588(13) Uani 1 1 d . . . . .
C19 C 0.3889(7) 0.6455(5) 0.6473(4) 0.0696(18) Uani 1 1 d . . . . .
H19 H 0.374048 0.639417 0.598572 0.084 Uiso 1 1 calc R U . . .
C25 C 0.4287(9) 0.6800(5) 0.9884(4) 0.077(2) Uani 1 1 d . . . . .
H25 H 0.364864 0.682681 1.026092 0.092 Uiso 1 1 calc R U . . .
C23 C 0.4780(6) 0.6668(4) 0.8623(3) 0.0522(12) Uani 1 1 d . . . . .
C2 C 0.7788(11) 0.3899(5) 0.8065(6) 0.095(3) Uani 1 1 d . . . . .
H2 H 0.747115 0.348837 0.837785 0.115 Uiso 1 1 calc R U . . .
C9 C 0.9433(6) 0.6935(5) 0.5934(3) 0.0556(12) Uani 1 1 d . . . . .
C20 C 0.2746(8) 0.6536(5) 0.6909(5) 0.079(2) Uani 1 1 d . . . . .
H20 H 0.182777 0.654540 0.672881 0.094 Uiso 1 1 calc R U . . .
C13 C 0.8235(6) 0.7999(4) 0.6865(3) 0.0517(13) Uani 1 1 d . . . . .
C1 C 0.7479(9) 0.4722(4) 0.8183(4) 0.0688(15) Uani 1 1 d . . . . .
H1 H 0.697050 0.486248 0.859038 0.083 Uiso 1 1 calc R U . . .
C17 C 0.7027(10) 0.8538(4) 0.7858(4) 0.078(2) Uani 1 1 d . . . . .
H17 H 0.652988 0.844713 0.827837 0.093 Uiso 1 1 calc R U . . .
C12 C 0.8755(6) 0.7234(4) 0.6547(3) 0.0485(11) Uani 1 1 d . . . . .
O1 O 0.9667(10) 0.8139(5) 0.5308(3) 0.140(3) Uani 1 1 d . . . . .
C8 C 1.0275(11) 0.5388(6) 0.5551(4) 0.105(3) Uani 1 1 d . . . . .
H8A H 1.128967 0.541937 0.557678 0.157 Uiso 1 1 d R U . . .
H8B H 0.996907 0.553347 0.507978 0.157 Uiso 1 1 d R U . . .
H8C H 0.997387 0.482907 0.566078 0.157 Uiso 1 1 d R U . . .
C15 C 0.7681(16) 0.9467(5) 0.6946(5) 0.126(5) Uani 1 1 d . . . . .
H15 H 0.765693 0.999526 0.673787 0.151 Uiso 1 1 calc R U . . .
C3 C 0.8586(9) 0.3686(5) 0.7467(6) 0.088(2) Uani 1 1 d . . . . .
H3 H 0.884952 0.313319 0.738970 0.106 Uiso 1 1 calc R U . . .
C16 C 0.7149(14) 0.9347(6) 0.7615(6) 0.118(4) Uani 1 1 d . . . . .
H16 H 0.687772 0.979728 0.789687 0.141 Uiso 1 1 calc R U . . .
C14 C 0.8265(9) 0.8785(4) 0.6575(4) 0.075(2) Uani 1 1 d . . . . .
H14 H 0.867563 0.886861 0.613049 0.090 Uiso 1 1 calc R U . . .
C4 C 0.8976(8) 0.4287(4) 0.7001(4) 0.0721(19) Uani 1 1 d . . . . .
H4 H 0.948319 0.414797 0.659277 0.087 Uiso 1 1 calc R U . . .
C10 C 0.9932(8) 0.7417(6) 0.5345(4) 0.079(2) Uani 1 1 d . . . . .
C11 C 1.095(2) 0.7077(10) 0.4779(7) 0.192(8) Uani 1 1 d . . . . .
H11A H 1.132283 0.654734 0.493232 0.289 Uiso 1 1 calc R U . . .
H11B H 1.171794 0.746449 0.471317 0.289 Uiso 1 1 calc R U . . .
H11C H 1.045431 0.700600 0.433727 0.289 Uiso 1 1 calc R U . . .

loop_
_atom_site_aniso_label
_atom_site_aniso_U_11
_atom_site_aniso_U_22
_atom_site_aniso_U_33
_atom_site_aniso_U_23
_atom_site_aniso_U_13
_atom_site_aniso_U_12
Ru1 0.03816(19) 0.03782(19) 0.0441(2) -0.00270(15) 0.00396(19) -0.0014(2)
Cl1 0.0431(6) 0.0829(12) 0.0573(8) -0.0009(8) -0.0017(6) -0.0077(7)
N4 0.046(2) 0.040(2) 0.058(3) -0.006(2) 0.005(2) -0.004(2)
N5 0.040(2) 0.039(2) 0.054(2) -0.005(2) 0.0037(17) -0.0036(19)
N1 0.047(2) 0.041(2) 0.064(3) 0.000(2) 0.004(2) 0.0026(18)
N3 0.057(3) 0.036(2) 0.053(2) -0.0042(17) 0.002(3) 0.004(3)
N2 0.043(2) 0.0362(18) 0.048(2) -0.0074(15) 0.0069(16) -0.0002(17)
C6 0.050(3) 0.045(2) 0.052(2) -0.016(2) 0.004(2) 0.000(2)
C27 0.061(3) 0.054(4) 0.055(3) 0.001(3) 0.004(3) 0.002(3)
C18 0.064(4) 0.058(4) 0.054(3) -0.007(3) -0.005(3) 0.000(3)
C26 0.099(5) 0.045(3) 0.060(4) -0.006(3) 0.008(4) 0.000(4)
C21 0.043(3) 0.051(3) 0.095(5) 0.012(4) 0.000(3) 0.002(3)
C22 0.035(2) 0.035(2) 0.074(3) 0.005(3) 0.004(2) 0.003(2)
C5 0.045(3) 0.042(3) 0.080(4) -0.008(3) 0.003(3) 0.005(2)
C24 0.045(3) 0.071(5) 0.074(4) -0.003(3) 0.014(3) 0.015(3)
C7 0.058(3) 0.071(3) 0.048(2) -0.015(2) 0.003(2) 0.004(3)
C19 0.055(3) 0.073(5) 0.081(4) -0.004(4) -0.024(3) -0.010(3)
C25 0.083(5) 0.061(4) 0.087(5) 0.003(4) 0.045(4) 0.008(4)
C23 0.057(3) 0.039(3) 0.061(3) 0.005(3) 0.008(3) -0.008(3)
C2 0.118(8) 0.044(3) 0.125(7) 0.012(4) 0.000(6) -0.005(4)
C9 0.047(3) 0.073(3) 0.047(2) 0.000(2) 0.007(2) 0.007(3)
C20 0.064(4) 0.064(4) 0.109(6) 0.006(4) -0.026(4) -0.012(4)
C13 0.053(3) 0.050(3) 0.052(3) 0.001(3) 0.008(2) -0.003(3)
C1 0.071(4) 0.050(3) 0.085(4) 0.016(3) 0.012(4) -0.004(4)
C17 0.106(6) 0.044(3) 0.084(5) -0.009(4) 0.017(4) 0.002(3)
C12 0.047(3) 0.052(3) 0.047(2) 0.0035(19) 0.007(2) 0.001(2)
O1 0.235(9) 0.106(4) 0.078(4) 0.030(4) 0.068(5) 0.029(5)
C8 0.133(8) 0.101(6) 0.080(5) -0.041(5) 0.027(5) 0.018(6)
C15 0.220(14) 0.047(4) 0.110(6) 0.019(4) 0.043(9) 0.032(7)
C3 0.085(6) 0.043(4) 0.135(7) 0.003(5) 0.004(5) 0.009(4)
C16 0.193(12) 0.053(4) 0.106(6) 0.000(5) 0.034(7) 0.034(6)
C14 0.100(5) 0.043(4) 0.083(5) 0.009(3) 0.014(4) 0.000(3)
C4 0.074(4) 0.046(3) 0.096(5) -0.006(4) -0.008(4) 0.010(3)
C10 0.070(4) 0.103(4) 0.065(4) 0.021(3) 0.015(3) 0.005(4)
C11 0.266(18) 0.170(14) 0.141(11) 0.031(9) 0.131(12) 0.056(12)

loop_
_atom_type_symbol
_atom_type_description
_atom_type_scat_dispersion_real
_atom_type_scat_dispersion_imag
_atom_type_scat_source
C C 0.0033 0.0016 'International Tables Vol C Tables 4.2.6.8 and 6.1.1.4'
H H 0.0000 0.0000 'International Tables Vol C Tables 4.2.6.8 and 6.1.1.4'
Cl Cl 0.1484 0.1585 'International Tables Vol C Tables 4.2.6.8 and 6.1.1.4'
N N 0.0061 0.0033 'International Tables Vol C Tables 4.2.6.8 and 6.1.1.4'
O O 0.0106 0.0060 'International Tables Vol C Tables 4.2.6.8 and 6.1.1.4'
Ru Ru -1.2594 0.8363 'International Tables Vol C Tables 4.2.6.8 and 6.1.1.4'

loop_
_geom_angle_atom_site_label_1
_geom_angle_atom_site_label_2
_geom_angle_atom_site_label_3
_geom_angle
_geom_angle_site_symmetry_1
_geom_angle_site_symmetry_3
_geom_angle_publ_flag
N4 Ru1 Cl1 173.05(13) . . ?
N4 Ru1 N5 78.44(17) . . ?
N4 Ru1 N1 93.07(19) . . ?
N4 Ru1 N3 89.5(2) . . ?
N5 Ru1 Cl1 94.82(12) . . ?
N5 Ru1 N1 103.81(19) . . ?
N5 Ru1 N3 102.95(18) . . ?
N1 Ru1 Cl1 90.14(14) . . ?
N3 Ru1 Cl1 90.39(16) . . ?
N3 Ru1 N1 153.09(18) . . ?
N2 Ru1 Cl1 91.03(14) . . ?
N2 Ru1 N4 95.70(18) . . ?
N2 Ru1 N5 174.13(17) . . ?
N2 Ru1 N1 76.68(19) . . ?
N2 Ru1 N3 76.41(18) . . ?
C18 N4 Ru1 123.2(4) . . ?
C18 N4 C22 120.1(5) . . ?
C22 N4 Ru1 116.6(4) . . ?
C27 N5 Ru1 126.9(4) . . ?
C27 N5 C23 117.8(5) . . ?
C23 N5 Ru1 115.2(4) . . ?
C5 N1 Ru1 114.8(4) . . ?
C1 N1 Ru1 126.9(4) . . ?
C1 N1 C5 118.3(5) . . ?
C13 N3 Ru1 114.2(4) . . ?
C17 N3 Ru1 126.7(5) . . ?
C17 N3 C13 119.0(5) . . ?
C6 N2 Ru1 124.1(4) . . ?
C6 N2 C12 110.6(4) . . ?
C12 N2 Ru1 125.2(4) . . ?
N2 C6 C5 110.8(5) . . ?
N2 C6 C7 109.0(5) . . ?
C7 C6 C5 140.2(6) . . ?
N5 C27 H27 119.1 . . ?
N5 C27 C26 121.9(6) . . ?
C26 C27 H27 119.0 . . ?
N4 C18 H18 120.3 . . ?
N4 C18 C19 119.3(6) . . ?
C19 C18 H18 120.3 . . ?
C27 C26 H26 119.8 . . ?
C25 C26 C27 120.4(7) . . ?
C25 C26 H26 119.8 . . ?
C22 C21 H21 120.2 . . ?
C20 C21 H21 120.2 . . ?
C20 C21 C22 119.7(7) . . ?
N4 C22 C21 121.5(6) . . ?
N4 C22 C23 115.3(5) . . ?
C21 C22 C23 123.2(6) . . ?
N1 C5 C6 113.6(5) . . ?
N1 C5 C4 120.4(6) . . ?
C4 C5 C6 126.0(6) . . ?
C25 C24 H24 120.0 . . ?
C25 C24 C23 120.1(6) . . ?
C23 C24 H24 120.0 . . ?
C6 C7 C9 106.0(5) . . ?
C6 C7 C8 124.2(7) . . ?
C9 C7 C8 129.7(6) . . ?
C18 C19 H19 118.8 . . ?
C20 C19 C18 122.4(7) . . ?
C20 C19 H19 118.8 . . ?
C26 C25 C24 119.5(6) . . ?
C26 C25 H25 120.2 . . ?
C24 C25 H25 120.2 . . ?
N5 C23 C22 114.2(5) . . ?
N5 C23 C24 120.2(5) . . ?
C24 C23 C22 125.5(5) . . ?
C1 C2 H2 120.6 . . ?
C1 C2 C3 118.7(8) . . ?
C3 C2 H2 120.6 . . ?
C12 C9 C7 106.1(5) . . ?
C12 C9 C10 127.1(7) . . ?
C10 C9 C7 126.7(6) . . ?
C21 C20 H20 121.5 . . ?
C19 C20 C21 117.0(6) . . ?
C19 C20 H20 121.5 . . ?
N3 C13 C12 113.9(5) . . ?
C14 C13 N3 118.8(6) . . ?
C14 C13 C12 127.2(6) . . ?
N1 C1 C2 123.2(8) . . ?
N1 C1 H1 118.4 . . ?
C2 C1 H1 118.4 . . ?
N3 C17 H17 118.1 . . ?
N3 C17 C16 123.7(8) . . ?
C16 C17 H17 118.1 . . ?
N2 C12 C9 108.3(5) . . ?
N2 C12 C13 110.3(5) . . ?
C9 C12 C13 141.4(6) . . ?
C7 C8 H8A 112.9 . . ?
C7 C8 H8B 103.5 . . ?
C7 C8 H8C 111.8 . . ?
H8A C8 H8B 109.5 . . ?
H8A C8 H8C 109.5 . . ?
H8B C8 H8C 109.5 . . ?
C16 C15 H15 120.3 . . ?
C16 C15 C14 119.3(7) . . ?
C14 C15 H15 120.3 . . ?
C2 C3 H3 120.1 . . ?
C4 C3 C2 119.7(7) . . ?
C4 C3 H3 120.1 . . ?
C17 C16 H16 121.0 . . ?
C15 C16 C17 117.9(8) . . ?
C15 C16 H16 121.0 . . ?
C13 C14 C15 120.5(7) . . ?
C13 C14 H14 119.8 . . ?
C15 C14 H14 119.8 . . ?
C5 C4 H4 120.3 . . ?
C3 C4 C5 119.5(8) . . ?
C3 C4 H4 120.3 . . ?
C9 C10 C11 123.6(9) . . ?
O1 C10 C9 120.1(7) . . ?
O1 C10 C11 116.0(9) . . ?
C10 C11 H11A 109.5 . . ?
C10 C11 H11B 109.5 . . ?
C10 C11 H11C 109.5 . . ?
H11A C11 H11B 109.5 . . ?
H11A C11 H11C 109.5 . . ?
H11B C11 H11C 109.5 . . ?

loop_
_geom_bond_atom_site_label_1
_geom_bond_atom_site_label_2
_geom_bond_distance
_geom_bond_site_symmetry_2
_geom_bond_publ_flag
Ru1 Cl1 2.4297(14) . ?
Ru1 N4 2.033(5) . ?
Ru1 N5 2.065(4) . ?
Ru1 N1 2.107(5) . ?
Ru1 N3 2.101(4) . ?
Ru1 N2 1.907(4) . ?
N4 C18 1.323(7) . ?
N4 C22 1.336(7) . ?
N5 C27 1.355(7) . ?
N5 C23 1.360(7) . ?
N1 C5 1.362(8) . ?
N1 C1 1.348(8) . ?
N3 C13 1.403(7) . ?
N3 C17 1.323(8) . ?
N2 C6 1.352(7) . ?
N2 C12 1.358(7) . ?
C6 C5 1.469(9) . ?
C6 C7 1.394(8) . ?
C27 H27 0.9300 . ?
C27 C26 1.413(9) . ?
C18 H18 0.9300 . ?
C18 C19 1.401(9) . ?
C26 H26 0.9300 . ?
C26 C25 1.311(11) . ?
C21 H21 0.9300 . ?
C21 C22 1.404(8) . ?
C21 C20 1.366(11) . ?
C22 C23 1.460(8) . ?
C5 C4 1.420(9) . ?
C24 H24 0.9300 . ?
C24 C25 1.380(11) . ?
C24 C23 1.417(8) . ?
C7 C9 1.456(10) . ?
C7 C8 1.521(10) . ?
C19 H19 0.9300 . ?
C19 C20 1.360(11) . ?
C25 H25 0.9300 . ?
C2 H2 0.9300 . ?
C2 C1 1.365(10) . ?
C2 C3 1.395(13) . ?
C9 C12 1.402(8) . ?
C9 C10 1.426(9) . ?
C20 H20 0.9300 . ?
C13 C12 1.446(8) . ?
C13 C14 1.370(9) . ?
C1 H1 0.9300 . ?
C17 H17 0.9300 . ?
C17 C16 1.375(11) . ?
O1 C10 1.184(11) . ?
C8 H8A 0.9599 . ?
C8 H8B 0.9601 . ?
C8 H8C 0.9599 . ?
C15 H15 0.9300 . ?
C15 C16 1.366(14) . ?
C15 C14 1.406(12) . ?
C3 H3 0.9300 . ?
C3 C4 1.351(11) . ?
C16 H16 0.9300 . ?
C14 H14 0.9300 . ?
C4 H4 0.9300 . ?
C10 C11 1.533(13) . ?
C11 H11A 0.9600 . ?
C11 H11B 0.9600 . ?
C11 H11C 0.9600 . ?

loop_
_geom_torsion_atom_site_label_1
_geom_torsion_atom_site_label_2
_geom_torsion_atom_site_label_3
_geom_torsion_atom_site_label_4
_geom_torsion
_geom_torsion_site_symmetry_1
_geom_torsion_site_symmetry_2
_geom_torsion_site_symmetry_3
_geom_torsion_site_symmetry_4
_geom_torsion_publ_flag
Ru1 N4 C18 C19 -176.0(5) . . . . ?
Ru1 N4 C22 C21 176.5(5) . . . . ?
Ru1 N4 C22 C23 -5.3(6) . . . . ?
Ru1 N5 C27 C26 177.9(5) . . . . ?
Ru1 N5 C23 C22 -0.3(7) . . . . ?
Ru1 N5 C23 C24 -178.9(5) . . . . ?
Ru1 N1 C5 C6 -1.6(6) . . . . ?
Ru1 N1 C5 C4 178.5(5) . . . . ?
Ru1 N1 C1 C2 -180.0(7) . . . . ?
Ru1 N3 C13 C12 -1.9(6) . . . . ?
Ru1 N3 C13 C14 175.2(6) . . . . ?
Ru1 N3 C17 C16 179.3(9) . . . . ?
Ru1 N2 C6 C5 -2.2(7) . . . . ?
Ru1 N2 C6 C7 176.5(4) . . . . ?
Ru1 N2 C12 C9 -176.6(4) . . . . ?
Ru1 N2 C12 C13 2.1(7) . . . . ?
N4 C18 C19 C20 0.4(11) . . . . ?
N4 C22 C23 N5 3.6(8) . . . . ?
N4 C22 C23 C24 -177.9(6) . . . . ?
N5 C27 C26 C25 0.8(11) . . . . ?
N1 C5 C4 C3 0.7(11) . . . . ?
N3 C13 C12 N2 0.1(7) . . . . ?
N3 C13 C12 C9 178.2(7) . . . . ?
N3 C13 C14 C15 1.7(13) . . . . ?
N3 C17 C16 C15 10(2) . . . . ?
N2 C6 C5 N1 2.3(7) . . . . ?
N2 C6 C5 C4 -177.8(6) . . . . ?
N2 C6 C7 C9 0.4(7) . . . . ?
N2 C6 C7 C8 175.4(7) . . . . ?
C6 N2 C12 C9 0.1(7) . . . . ?
C6 N2 C12 C13 178.9(5) . . . . ?
C6 C5 C4 C3 -179.1(7) . . . . ?
C6 C7 C9 C12 -0.3(7) . . . . ?
C6 C7 C9 C10 179.1(6) . . . . ?
C27 N5 C23 C22 177.3(5) . . . . ?
C27 N5 C23 C24 -1.3(9) . . . . ?
C27 C26 C25 C24 -1.5(12) . . . . ?
C18 N4 C22 C21 -0.2(9) . . . . ?
C18 N4 C22 C23 178.1(6) . . . . ?
C18 C19 C20 C21 -1.5(12) . . . . ?
C21 C22 C23 N5 -178.1(6) . . . . ?
C21 C22 C23 C24 0.4(10) . . . . ?
C22 N4 C18 C19 0.4(10) . . . . ?
C22 C21 C20 C19 1.7(11) . . . . ?
C5 N1 C1 C2 0.8(11) . . . . ?
C5 C6 C7 C9 178.5(7) . . . . ?
C5 C6 C7 C8 -6.6(13) . . . . ?
C7 C6 C5 N1 -175.7(7) . . . . ?
C7 C6 C5 C4 4.1(12) . . . . ?
C7 C9 C12 N2 0.1(7) . . . . ?
C7 C9 C12 C13 -178.0(8) . . . . ?
C7 C9 C10 O1 173.2(9) . . . . ?
C7 C9 C10 C11 -13.7(15) . . . . ?
C25 C24 C23 N5 0.6(11) . . . . ?
C25 C24 C23 C22 -177.8(6) . . . . ?
C23 N5 C27 C26 0.6(9) . . . . ?
C23 C24 C25 C26 0.8(12) . . . . ?
C2 C3 C4 C5 2.0(13) . . . . ?
C20 C21 C22 N4 -0.9(10) . . . . ?
C20 C21 C22 C23 -179.0(7) . . . . ?
C13 N3 C17 C16 -4.9(13) . . . . ?
C1 N1 C5 C6 177.7(6) . . . . ?
C1 N1 C5 C4 -2.1(9) . . . . ?
C1 C2 C3 C4 -3.3(14) . . . . ?
C17 N3 C13 C12 -178.2(7) . . . . ?
C17 N3 C13 C14 -1.1(10) . . . . ?
C12 N2 C6 C5 -179.0(5) . . . . ?
C12 N2 C6 C7 -0.4(7) . . . . ?
C12 C9 C10 O1 -7.5(13) . . . . ?
C12 C9 C10 C11 165.5(11) . . . . ?
C12 C13 C14 C15 178.4(9) . . . . ?
C8 C7 C9 C12 -174.9(8) . . . . ?
C8 C7 C9 C10 4.4(13) . . . . ?
C3 C2 C1 N1 1.9(14) . . . . ?
C16 C15 C14 C13 3(2) . . . . ?
C14 C13 C12 N2 -176.7(7) . . . . ?
C14 C13 C12 C9 1.4(13) . . . . ?
C14 C15 C16 C17 -9(2) . . . . ?
C10 C9 C12 N2 -179.3(6) . . . . ?
C10 C9 C12 C13 2.6(13) . . . . ?

loop_
_twin_individual_id
_twin_individual_mass_fraction_refined
1 0.51(5)
2 0.49(5)

loop_
_smtbx_masks_void_nr
_smtbx_masks_void_average_x
_smtbx_masks_void_average_y
_smtbx_masks_void_average_z
_smtbx_masks_void_volume
_smtbx_masks_void_count_electrons
_smtbx_masks_void_content
1 0.043 0.035 0.466 142.3 43.5 ?
2 -0.043 0.535 0.034 142.3 43.4 ?
3 0.457 -0.035 -0.034 142.3 43.1 ?
4 0.543 0.465 0.534 142.3 43.5 ?
